data_7018473
loop_
_publ_author_name
'Scheurer, Andreas'
'Gieb, Klaus'
'Alam, Mohammad S.'
'Heinemann, Frank W.'
'Saalfrank, Rolf W.'
'Kroener, Wolfgang'
'Petukhov, Konstantin'
'Stocker, Michael'
'M\"uller, Paul'

_publ_section_title
;
 Synthesis, magnetic properties, and STM spectroscopy of an unprecedented
 octanuclear chloro-bridged nickel(ii) double cubane.
;
_journal_issue 12
_journal_name_full 'Dalton transactions (Cambridge, England : 2003)'
_journal_page_first 3553
_journal_page_last 3561
_journal_paper_doi 10.1039/c2dt12007k
_journal_volume 41
_journal_year 2012
_chemical_formula_moiety 'C48 H110 Cl8 N6 Ni8 O14, 4(C H2 Cl2)'
_chemical_formula_sum 'C52 H118 Cl16 N6 Ni8 O14'
_chemical_formula_weight 2088.40
_chemical_name_systematic
;
?
;
_space_group_IT_number 14
_symmetry_cell_setting monoclinic
_symmetry_space_group_name_Hall '-P 2ybc'
_symmetry_space_group_name_H-M 'P 1 21/c 1'
_atom_sites_solution_hydrogens 'geom except O bound hydrogens difmap'
_atom_sites_solution_primary direct
_atom_sites_solution_secondary difmap
_audit_creation_method SHELXL-97
_cell_angle_alpha 90.00
_cell_angle_beta 98.408(6)
_cell_angle_gamma 90.00
_cell_formula_units_Z 4
_cell_length_a 18.2919(14)
_cell_length_b 19.8972(5)
_cell_length_c 23.2951(11)
_cell_measurement_reflns_used 420
_cell_measurement_temperature 150(2)
_cell_measurement_theta_max 20.00
_cell_measurement_theta_min 6.00
_cell_volume 8387.3(8)
_computing_cell_refinement 'EVALCCD (Duisenberg, 2003)'
_computing_data_collection 'COLLECT (Bruker-Nonius, 2002)'
_computing_data_reduction 'EVALCCD (Duisenberg, 2003)'
_computing_molecular_graphics 'SHELXTL 6.12 (Bruker AXS, 2002)'
_computing_publication_material 'SHELXTL 6.12 (Bruker AXS, 2002)'
_computing_structure_refinement 'SHELXTL 6.12 (Bruker AXS, 2002)'
_computing_structure_solution 'SHELXTL 6.12 (Bruker AXS, 2002)'
_diffrn_ambient_temperature 150(2)
_diffrn_detector_area_resol_mean 9
_diffrn_measured_fraction_theta_full 0.993
_diffrn_measured_fraction_theta_max 0.993
_diffrn_measurement_device_type 'Bruker-Nonius KappaCCD'
_diffrn_measurement_method
;
\f- and \w-rotations with 1.40 \% and 84 sec per frame
;
_diffrn_radiation_monochromator graphite
_diffrn_radiation_source 'fine-focus sealed tube'
_diffrn_radiation_type MoK\a
_diffrn_radiation_wavelength 0.71073
_diffrn_reflns_av_R_equivalents 0.0455
_diffrn_reflns_av_sigmaI/netI 0.0393
_diffrn_reflns_limit_h_max 23
_diffrn_reflns_limit_h_min -22
_diffrn_reflns_limit_k_max 25
_diffrn_reflns_limit_k_min -25
_diffrn_reflns_limit_l_max 29
_diffrn_reflns_limit_l_min -29
_diffrn_reflns_number 98003
_diffrn_reflns_theta_full 26.73
_diffrn_reflns_theta_max 26.73
_diffrn_reflns_theta_min 3.20
_exptl_absorpt_coefficient_mu 2.320
_exptl_absorpt_correction_T_max 0.720
_exptl_absorpt_correction_T_min 0.541
_exptl_absorpt_correction_type multi-scan
_exptl_absorpt_process_details 'SADABS, Bruker-AXS, 2002'
_exptl_crystal_colour green
_exptl_crystal_density_diffrn 1.654
_exptl_crystal_density_method 'not measured'
_exptl_crystal_description prism
_exptl_crystal_F_000 4320
_exptl_crystal_size_max 0.28
_exptl_crystal_size_mid 0.18
_exptl_crystal_size_min 0.14
_refine_diff_density_max 1.214
_refine_diff_density_min -0.914
_refine_diff_density_rms 0.106
_refine_ls_extinction_method none
_refine_ls_goodness_of_fit_ref 1.067
_refine_ls_hydrogen_treatment mixed
_refine_ls_matrix_type full
_refine_ls_number_parameters 945
_refine_ls_number_reflns 17683
_refine_ls_number_restraints 44
_refine_ls_restrained_S_all 1.073
_refine_ls_R_factor_all 0.0702
_refine_ls_R_factor_gt 0.0378
_refine_ls_shift/su_max 0.002
_refine_ls_shift/su_mean 0.000
_refine_ls_structure_factor_coef Fsqd
_refine_ls_weighting_details 'calc w=1/[\s^2^(Fo^2^)+(0.0310P)^2^+19.5457P] where P=(Fo^2^+2Fc^2^)/3'
_refine_ls_weighting_scheme calc
_refine_ls_wR_factor_gt 0.0791
_refine_ls_wR_factor_ref 0.0928
_reflns_number_gt 12606
_reflns_number_total 17683
_reflns_threshold_expression >2sigma(I)
_cod_data_source_file c2dt12007k.txt
_cod_data_source_block rs0804
_cod_original_sg_symbol_Hall -P2ybc
_cod_original_sg_symbol_H-M P2(1)/c
_cod_database_code 7018473

loop_
_symmetry_equiv_pos_as_xyz
'x, y, z'
'-x, y+1/2, -z+1/2'
'-x, -y, -z'
'x, -y-1/2, z-1/2'

loop_
_atom_site_label
_atom_site_type_symbol
_atom_site_fract_x
_atom_site_fract_y
_atom_site_fract_z
_atom_site_U_iso_or_equiv
_atom_site_adp_type
_atom_site_occupancy
_atom_site_symmetry_multiplicity
_atom_site_calc_flag
_atom_site_refinement_flags
_atom_site_disorder_assembly
_atom_site_disorder_group
Ni1 Ni -0.00107(2) 0.51257(2) 0.076267(18) 0.01371(10) Uani 1 1 d . . .
Ni2 Ni 0.01355(2) 0.47737(2) 0.208218(18) 0.01432(10) Uani 1 1 d . . .
Ni3 Ni 0.06584(2) 0.61628(2) 0.168812(18) 0.01515(10) Uani 1 1 d . . .
Ni4 Ni -0.10184(2) 0.58260(2) 0.155311(18) 0.01443(10) Uani 1 1 d . . .
Cl1 Cl 0.08493(5) 0.49406(5) 0.01320(4) 0.0246(2) Uani 1 1 d . . .
Cl2 Cl -0.06927(5) 0.43295(5) 0.26873(4) 0.02259(19) Uani 1 1 d . . .
Cl3 Cl 0.16879(5) 0.61577(5) 0.24424(4) 0.0236(2) Uani 1 1 d . . .
Cl4 Cl -0.13037(5) 0.69758(4) 0.16828(4) 0.02287(19) Uani 1 1 d . . .
O1 O 0.07626(12) 0.51399(11) 0.14776(10) 0.0148(5) Uani 1 1 d . . .
O2 O 0.09574(14) 0.48903(13) 0.27959(11) 0.0214(6) Uani 1 1 d D . .
H2O H 0.119(2) 0.5214(18) 0.2753(19) 0.032 Uiso 1 1 d D . .
O3 O 0.03563(14) 0.71338(13) 0.19182(11) 0.0233(6) Uani 1 1 d D . .
H3O H -0.0085(17) 0.715(2) 0.1852(19) 0.035 Uiso 1 1 d D . .
O4 O -0.02110(12) 0.60530(11) 0.10068(10) 0.0149(5) Uani 1 1 d . . .
O5 O -0.16300(13) 0.55059(13) 0.21993(11) 0.0202(6) Uani 1 1 d D . .
H5O H -0.143(2) 0.5205(18) 0.2367(18) 0.030 Uiso 1 1 d D . .
O6 O -0.06792(12) 0.48641(11) 0.13370(10) 0.0147(5) Uani 1 1 d . . .
O7 O -0.00983(13) 0.57677(12) 0.21465(10) 0.0157(5) Uani 1 1 d D . .
H7O H -0.011(2) 0.590(2) 0.2464(14) 0.024 Uiso 1 1 d D . .
N1 N 0.07229(15) 0.38686(14) 0.19965(12) 0.0180(6) Uani 1 1 d . . .
N2 N 0.11544(16) 0.67130(15) 0.10677(12) 0.0188(6) Uani 1 1 d . . .
N3 N -0.20123(15) 0.55635(15) 0.10254(12) 0.0179(6) Uani 1 1 d . . .
C1 C 0.14254(18) 0.47546(17) 0.15385(15) 0.0182(7) Uani 1 1 d . . .
H1A H 0.1754 0.4893 0.1895 0.022 Uiso 1 1 calc R . .
H1B H 0.1688 0.4836 0.1202 0.022 Uiso 1 1 calc R . .
C2 C 0.12425(19) 0.40129(18) 0.15735(16) 0.0202(8) Uani 1 1 d . . .
H2A H 0.1019 0.3854 0.1184 0.024 Uiso 1 1 calc R . .
H2B H 0.1706 0.3758 0.1688 0.024 Uiso 1 1 calc R . .
C3 C 0.1107(2) 0.37286(19) 0.25918(16) 0.0231(8) Uani 1 1 d . . .
H3A H 0.1482 0.3374 0.2572 0.028 Uiso 1 1 calc R . .
H3B H 0.0744 0.3557 0.2832 0.028 Uiso 1 1 calc R . .
C4 C 0.1482(2) 0.43466(19) 0.28784(16) 0.0257(9) Uani 1 1 d . . .
H4A H 0.1637 0.4264 0.3298 0.031 Uiso 1 1 calc R . .
H4B H 0.1926 0.4459 0.2700 0.031 Uiso 1 1 calc R . .
C5 C 0.02301(19) 0.32940(18) 0.17892(17) 0.0222(8) Uani 1 1 d . . .
H5A H -0.0050 0.3414 0.1407 0.027 Uiso 1 1 calc R . .
H5B H -0.0132 0.3233 0.2062 0.027 Uiso 1 1 calc R . .
C6 C 0.0616(2) 0.26257(19) 0.17295(18) 0.0278(9) Uani 1 1 d . A .
H6A H 0.0881 0.2490 0.2113 0.033 Uiso 1 1 calc R . .
H6B H 0.0986 0.2681 0.1462 0.033 Uiso 1 1 calc R . .
C7 C 0.0073(3) 0.2076(2) 0.1499(2) 0.0448(12) Uani 1 1 d . . .
H7A H -0.0359 0.2077 0.1710 0.054 Uiso 0.569(9) 1 calc PR A 1
H7B H 0.0313 0.1629 0.1547 0.054 Uiso 0.569(9) 1 calc PR A 1
H7C H -0.0148 0.2184 0.1097 0.054 Uiso 0.431(9) 1 calc PR A 2
H7D H -0.0330 0.2055 0.1740 0.054 Uiso 0.431(9) 1 calc PR A 2
C8 C -0.0183(5) 0.2247(4) 0.0805(3) 0.048(3) Uani 0.569(9) 1 d P A 1
H8A H -0.0519 0.1895 0.0629 0.071 Uiso 0.569(9) 1 calc PR A 1
H8B H 0.0254 0.2264 0.0607 0.071 Uiso 0.569(9) 1 calc PR A 1
H8C H -0.0436 0.2682 0.0767 0.071 Uiso 0.569(9) 1 calc PR A 1
C8A C 0.0458(6) 0.1393(5) 0.1511(5) 0.039(3) Uani 0.431(9) 1 d P A 2
H8AA H 0.0806 0.1350 0.1871 0.059 Uiso 0.431(9) 1 calc PR A 2
H8AB H 0.0727 0.1358 0.1178 0.059 Uiso 0.431(9) 1 calc PR A 2
H8AC H 0.0089 0.1034 0.1491 0.059 Uiso 0.431(9) 1 calc PR A 2
C9 C 0.0611(2) 0.76509(19) 0.15662(17) 0.0261(9) Uani 1 1 d . . .
H9A H 0.0739 0.8060 0.1802 0.031 Uiso 1 1 calc R . .
H9B H 0.0218 0.7768 0.1243 0.031 Uiso 1 1 calc R . .
C10 C 0.1285(2) 0.73906(18) 0.13300(17) 0.0251(8) Uani 1 1 d . . .
H10A H 0.1416 0.7707 0.1033 0.030 Uiso 1 1 calc R . .
H10B H 0.1707 0.7369 0.1648 0.030 Uiso 1 1 calc R . .
C11 C 0.0623(2) 0.67183(19) 0.05223(15) 0.0217(8) Uani 1 1 d . . .
H11A H 0.0767 0.6366 0.0260 0.026 Uiso 1 1 calc R . .
H11B H 0.0655 0.7157 0.0328 0.026 Uiso 1 1 calc R . .
C12 C -0.0181(2) 0.65988(18) 0.06162(15) 0.0202(8) Uani 1 1 d . . .
H12A H -0.0379 0.7010 0.0777 0.024 Uiso 1 1 calc R . .
H12B H -0.0488 0.6496 0.0240 0.024 Uiso 1 1 calc R . .
C13 C 0.1874(2) 0.64080(19) 0.09743(16) 0.0231(8) Uani 1 1 d . . .
H13A H 0.1780 0.5938 0.0846 0.028 Uiso 1 1 calc R . .
H13B H 0.2200 0.6394 0.1353 0.028 Uiso 1 1 calc R . .
C14 C 0.2288(2) 0.6757(2) 0.05397(17) 0.0275(9) Uani 1 1 d . . .
H14A H 0.1980 0.6756 0.0153 0.033 Uiso 1 1 calc R . .
H14B H 0.2382 0.7230 0.0659 0.033 Uiso 1 1 calc R . .
C15 C 0.3018(2) 0.6411(2) 0.04984(19) 0.0350(10) Uani 1 1 d . . .
H15A H 0.3326 0.6421 0.0885 0.042 Uiso 1 1 calc R . .
H15B H 0.2920 0.5934 0.0393 0.042 Uiso 1 1 calc R . .
C16 C 0.3450(2) 0.6724(2) 0.0062(2) 0.0427(12) Uani 1 1 d . . .
H16A H 0.3916 0.6481 0.0064 0.064 Uiso 1 1 calc R . .
H16B H 0.3554 0.7196 0.0165 0.064 Uiso 1 1 calc R . .
H16C H 0.3159 0.6699 -0.0326 0.064 Uiso 1 1 calc R . .
C17 C -0.23789(19) 0.5311(2) 0.19780(16) 0.0227(8) Uani 1 1 d . . .
H17A H -0.2717 0.5444 0.2253 0.027 Uiso 1 1 calc R . .
H17B H -0.2411 0.4818 0.1923 0.027 Uiso 1 1 calc R . .
C18 C -0.25844(19) 0.5665(2) 0.14074(15) 0.0231(8) Uani 1 1 d . . .
H18A H -0.3064 0.5490 0.1212 0.028 Uiso 1 1 calc R . .
H18B H -0.2642 0.6152 0.1477 0.028 Uiso 1 1 calc R . .
C19 C -0.19597(19) 0.48447(18) 0.08520(15) 0.0188(8) Uani 1 1 d . . .
H19A H -0.1893 0.4826 0.0438 0.023 Uiso 1 1 calc R . .
H19B H -0.2432 0.4617 0.0890 0.023 Uiso 1 1 calc R . .
C20 C -0.13280(18) 0.44596(18) 0.12103(15) 0.0178(7) Uani 1 1 d . . .
H20A H -0.1486 0.4310 0.1578 0.021 Uiso 1 1 calc R . .
H20B H -0.1212 0.4055 0.0993 0.021 Uiso 1 1 calc R . .
C21 C -0.2149(2) 0.60112(19) 0.05078(15) 0.0234(8) Uani 1 1 d . . .
H21A H -0.1710 0.5993 0.0305 0.028 Uiso 1 1 calc R . .
H21B H -0.2192 0.6478 0.0645 0.028 Uiso 1 1 calc R . .
C22 C -0.2823(3) 0.5859(2) 0.00711(19) 0.0450(12) Uani 1 1 d . . .
H22A H -0.3273 0.5941 0.0250 0.054 Uiso 1 1 calc R . .
H22B H -0.2818 0.5379 -0.0039 0.054 Uiso 1 1 calc R . .
C23 C -0.2846(3) 0.6289(3) -0.0466(2) 0.0576(15) Uani 1 1 d . . .
H23A H -0.2938 0.6760 -0.0361 0.069 Uiso 1 1 calc R . .
H23B H -0.2354 0.6272 -0.0596 0.069 Uiso 1 1 calc R . .
C24 C -0.3407(4) 0.6093(3) -0.0956(2) 0.0714(19) Uani 1 1 d . . .
H24A H -0.3376 0.6392 -0.1286 0.107 Uiso 1 1 calc R . .
H24B H -0.3900 0.6129 -0.0840 0.107 Uiso 1 1 calc R . .
H24C H -0.3320 0.5628 -0.1067 0.107 Uiso 1 1 calc R . .
Ni5 Ni 0.48962(2) 0.46361(2) 0.428464(18) 0.01377(10) Uani 1 1 d . . .
Ni6 Ni 0.48032(2) 0.50236(2) 0.296528(18) 0.01416(10) Uani 1 1 d . . .
Ni7 Ni 0.42508(2) 0.36337(2) 0.331395(18) 0.01492(10) Uani 1 1 d . . .
Ni8 Ni 0.59287(2) 0.39508(2) 0.352272(19) 0.01557(10) Uani 1 1 d . . .
Cl5 Cl 0.46518(5) 0.56529(5) 0.47210(4) 0.0243(2) Uani 1 1 d . . .
Cl6 Cl 0.56957(5) 0.54800(5) 0.24235(4) 0.0237(2) Uani 1 1 d . . .
Cl7 Cl 0.32428(5) 0.36459(5) 0.25437(4) 0.02240(19) Uani 1 1 d . . .
Cl8 Cl 0.62119(5) 0.28079(5) 0.33580(4) 0.0253(2) Uani 1 1 d . . .
O8 O 0.41419(12) 0.46494(12) 0.35549(9) 0.0145(5) Uani 1 1 d . . .
O9 O 0.40273(14) 0.48890(13) 0.22096(11) 0.0212(6) Uani 1 1 d D . .
H9O H 0.379(2) 0.4566(18) 0.2263(19) 0.032 Uiso 1 1 d D . .
O10 O 0.50910(13) 0.37082(11) 0.40131(10) 0.0157(5) Uani 1 1 d . . .
O11 O 0.45377(15) 0.26618(13) 0.30718(11) 0.0234(6) Uani 1 1 d D . .
H11O H 0.4984(17) 0.264(2) 0.3111(19) 0.035 Uiso 1 1 d D . .
O12 O 0.66208(14) 0.43066(14) 0.29487(11) 0.0234(6) Uani 1 1 d D . .
H12O H 0.644(2) 0.4642(18) 0.2780(18) 0.035 Uiso 1 1 d D . .
O13 O 0.55750(12) 0.49063(11) 0.37341(10) 0.0152(5) Uani 1 1 d . . .
O14 O 0.50429(13) 0.40351(12) 0.28913(10) 0.0158(5) Uani 1 1 d D . .
H14O H 0.510(2) 0.3856(19) 0.2590(14) 0.024 Uiso 1 1 d D . .
N4 N 0.41867(15) 0.59166(14) 0.30048(12) 0.0165(6) Uani 1 1 d . . .
N5 N 0.37137(16) 0.30809(15) 0.39098(12) 0.0190(6) Uani 1 1 d . . .
N6 N 0.68690(16) 0.41878(16) 0.41369(13) 0.0213(7) Uani 1 1 d . . .
C25 C 0.34733(18) 0.50303(18) 0.34693(15) 0.0179(7) Uani 1 1 d . . .
H25A H 0.3212 0.4971 0.3809 0.022 Uiso 1 1 calc R . .
H25B H 0.3149 0.4858 0.3123 0.022 Uiso 1 1 calc R . .
C26 C 0.36182(19) 0.57785(18) 0.33869(15) 0.0192(8) Uani 1 1 d . . .
H26A H 0.3149 0.5998 0.3219 0.023 Uiso 1 1 calc R . .
H26B H 0.3780 0.5984 0.3772 0.023 Uiso 1 1 calc R . .
C27 C 0.3850(2) 0.60496(19) 0.23915(16) 0.0230(8) Uani 1 1 d . . .
H27A H 0.4237 0.6210 0.2168 0.028 Uiso 1 1 calc R . .
H27B H 0.3472 0.6407 0.2384 0.028 Uiso 1 1 calc R . .
C28 C 0.3496(2) 0.54215(18) 0.21119(16) 0.0226(8) Uani 1 1 d . . .
H28A H 0.3049 0.5306 0.2285 0.027 Uiso 1 1 calc R . .
H28B H 0.3350 0.5494 0.1690 0.027 Uiso 1 1 calc R . .
C29 C 0.4656(2) 0.65022(18) 0.32246(16) 0.0223(8) Uani 1 1 d . . .
H29A H 0.5055 0.6552 0.2982 0.027 Uiso 1 1 calc R . .
H29B H 0.4893 0.6402 0.3625 0.027 Uiso 1 1 calc R . .
C30 C 0.4252(2) 0.7169(2) 0.32285(18) 0.0312(9) Uani 1 1 d . . .
H30A H 0.3835 0.7119 0.3453 0.037 Uiso 1 1 calc R . .
H30B H 0.4044 0.7291 0.2825 0.037 Uiso 1 1 calc R . .
C31 C 0.4757(3) 0.7737(2) 0.34935(19) 0.0386(11) Uani 1 1 d . . .
H31A H 0.5218 0.7736 0.3318 0.046 Uiso 1 1 calc R . .
H31B H 0.4508 0.8175 0.3405 0.046 Uiso 1 1 calc R . .
C32 C 0.4945(4) 0.7657(3) 0.4145(2) 0.0643(16) Uani 1 1 d . . .
H32A H 0.5251 0.8036 0.4305 0.096 Uiso 1 1 calc R . .
H32B H 0.5216 0.7236 0.4233 0.096 Uiso 1 1 calc R . .
H32C H 0.4488 0.7648 0.4318 0.096 Uiso 1 1 calc R . .
C33 C 0.50408(19) 0.31283(17) 0.43665(15) 0.0178(7) Uani 1 1 d . . .
H33A H 0.5361 0.3185 0.4744 0.021 Uiso 1 1 calc R . .
H33B H 0.5209 0.2726 0.4173 0.021 Uiso 1 1 calc R . .
C34 C 0.4243(2) 0.30383(19) 0.44610(15) 0.0211(8) Uani 1 1 d . . .
H34A H 0.4188 0.2595 0.4644 0.025 Uiso 1 1 calc R . .
H34B H 0.4117 0.3389 0.4732 0.025 Uiso 1 1 calc R . .
C35 C 0.3569(2) 0.24131(18) 0.36285(16) 0.0240(8) Uani 1 1 d . . .
H35A H 0.3154 0.2454 0.3306 0.029 Uiso 1 1 calc R . .
H35B H 0.3419 0.2092 0.3915 0.029 Uiso 1 1 calc R . .
C36 C 0.4239(2) 0.21374(19) 0.33939(16) 0.0265(9) Uani 1 1 d . . .
H36A H 0.4615 0.1987 0.3718 0.032 Uiso 1 1 calc R . .
H36B H 0.4095 0.1747 0.3138 0.032 Uiso 1 1 calc R . .
C37 C 0.30110(19) 0.34014(19) 0.40111(16) 0.0222(8) Uani 1 1 d . . .
H37A H 0.2684 0.3434 0.3634 0.027 Uiso 1 1 calc R . .
H37B H 0.3122 0.3865 0.4151 0.027 Uiso 1 1 calc R . .
C38 C 0.2585(2) 0.3049(2) 0.44412(17) 0.0267(9) Uani 1 1 d . . .
H38A H 0.2460 0.2587 0.4303 0.032 Uiso 1 1 calc R . .
H38B H 0.2904 0.3015 0.4822 0.032 Uiso 1 1 calc R . .
C39 C 0.1882(3) 0.3418(3) 0.4516(2) 0.0461(12) Uani 1 1 d . . .
H39A H 0.2009 0.3885 0.4642 0.055 Uiso 1 1 calc R . .
H39B H 0.1559 0.3440 0.4137 0.055 Uiso 1 1 calc R . .
C40 C 0.1462(3) 0.3093(3) 0.4952(2) 0.0461(12) Uani 1 1 d . . .
H40A H 0.0983 0.3318 0.4944 0.069 Uiso 1 1 calc R . .
H40B H 0.1746 0.3133 0.5341 0.069 Uiso 1 1 calc R . .
H40C H 0.1381 0.2617 0.4855 0.069 Uiso 1 1 calc R . .
C41 C 0.7342(2) 0.4502(2) 0.32282(17) 0.0264(9) Uani 1 1 d . . .
H41A H 0.7358 0.4992 0.3301 0.032 Uiso 1 1 calc R . .
H41B H 0.7719 0.4389 0.2979 0.032 Uiso 1 1 calc R . .
C42 C 0.7491(2) 0.4122(2) 0.37942(17) 0.0280(9) Uani 1 1 d . . .
H42A H 0.7570 0.3641 0.3713 0.034 Uiso 1 1 calc R . .
H42B H 0.7949 0.4297 0.4025 0.034 Uiso 1 1 calc R . .
C43 C 0.67632(19) 0.48872(19) 0.43408(16) 0.0216(8) Uani 1 1 d . . .
H43A H 0.7247 0.5120 0.4394 0.026 Uiso 1 1 calc R . .
H43B H 0.6591 0.4867 0.4724 0.026 Uiso 1 1 calc R . .
C44 C 0.62102(18) 0.53013(18) 0.39273(15) 0.0189(8) Uani 1 1 d . . .
H44A H 0.6065 0.5707 0.4130 0.023 Uiso 1 1 calc R . .
H44B H 0.6442 0.5448 0.3590 0.023 Uiso 1 1 calc R . .
C45 C 0.6961(2) 0.3691(2) 0.46223(16) 0.0270(9) Uani 1 1 d . . .
H45A H 0.6889 0.3237 0.4448 0.032 Uiso 1 1 calc R . .
H45B H 0.6554 0.3765 0.4852 0.032 Uiso 1 1 calc R . .
C46 C 0.7682(2) 0.3677(2) 0.50463(17) 0.0338(10) Uani 1 1 d . . .
H46A H 0.7672 0.3278 0.5300 0.041 Uiso 1 1 calc R . .
H46B H 0.8094 0.3613 0.4820 0.041 Uiso 1 1 calc R . .
C47 C 0.7846(3) 0.4272(3) 0.5420(2) 0.0499(13) Uani 1 1 d . . .
H47A H 0.7399 0.4396 0.5589 0.060 Uiso 1 1 calc R . .
H47B H 0.7971 0.4654 0.5179 0.060 Uiso 1 1 calc R . .
C48 C 0.8491(3) 0.4150(3) 0.5914(2) 0.0618(16) Uani 1 1 d . . .
H48A H 0.8595 0.4564 0.6138 0.093 Uiso 1 1 calc R . .
H48B H 0.8932 0.4016 0.5748 0.093 Uiso 1 1 calc R . .
H48C H 0.8357 0.3792 0.6168 0.093 Uiso 1 1 calc R . .
C100 C 0.8196(2) 0.2837(2) 0.19936(18) 0.0353(10) Uani 1 1 d . . .
H10C H 0.8380 0.2400 0.2159 0.042 Uiso 1 1 calc R . .
H10D H 0.8603 0.3167 0.2075 0.042 Uiso 1 1 calc R . .
Cl11 Cl 0.79541(9) 0.27535(8) 0.12384(6) 0.0642(4) Uani 1 1 d . . .
Cl12 Cl 0.74625(7) 0.30966(8) 0.23315(7) 0.0667(4) Uani 1 1 d . . .
C200 C 0.3272(2) 0.1985(2) 0.19007(18) 0.0332(10) Uani 1 1 d . . .
H20C H 0.3659 0.1647 0.2031 0.040 Uiso 1 1 calc R . .
H20D H 0.3452 0.2426 0.2060 0.040 Uiso 1 1 calc R . .
Cl21 Cl 0.24730(7) 0.17745(8) 0.21800(7) 0.0635(4) Uani 1 1 d . . .
Cl22 Cl 0.31456(9) 0.20272(7) 0.11381(5) 0.0610(4) Uani 1 1 d . . .
C300 C 0.9736(4) 0.4784(4) 0.4168(3) 0.093(2) Uani 1 1 d . . .
H30C H 0.9639 0.4767 0.3739 0.112 Uiso 0.355(7) 1 calc PR B 1
H30D H 1.0233 0.4971 0.4300 0.112 Uiso 0.355(7) 1 calc PR B 1
H30E H 0.9848 0.4682 0.3774 0.112 Uiso 0.645(7) 1 calc PR B 2
H30F H 1.0193 0.4974 0.4388 0.112 Uiso 0.645(7) 1 calc PR B 2
Cl31 Cl 0.95917(9) 0.40317(10) 0.44822(8) 0.0819(5) Uani 1 1 d . B .
Cl32 Cl 0.8953(2) 0.5246(2) 0.4508(3) 0.0583(19) Uani 0.355(7) 1 d PU B 1
Cl33 Cl 0.9087(2) 0.54268(17) 0.4090(3) 0.1220(18) Uani 0.645(7) 1 d PU B 2
C400 C 0.4914(6) 0.4900(5) -0.0946(5) 0.090(3) Uani 0.789(5) 1 d PU C 1
H40D H 0.4939 0.4768 -0.1353 0.108 Uiso 0.789(5) 1 calc PR C 1
H40E H 0.5407 0.5069 -0.0775 0.108 Uiso 0.789(5) 1 calc PR C 1
Cl41 Cl 0.46971(14) 0.42104(13) -0.05649(11) 0.0832(10) Uani 0.789(5) 1 d PU C 1
Cl42 Cl 0.4278(3) 0.5531(3) -0.0941(2) 0.1073(15) Uani 0.789(5) 1 d PU C 1
C401 C 0.487(3) 0.521(2) -0.111(2) 0.091(3) Uani 0.211(5) 1 d PU C 2
H40F H 0.4913 0.5146 -0.1525 0.109 Uiso 0.211(5) 1 calc PR C 2
H40G H 0.5252 0.5551 -0.0966 0.109 Uiso 0.211(5) 1 calc PR C 2
Cl43 Cl 0.5202(8) 0.4469(7) -0.0779(6) 0.120(3) Uani 0.211(5) 1 d PU C 2
Cl44 Cl 0.4035(9) 0.5616(9) -0.1104(8) 0.090(4) Uani 0.211(5) 1 d PU C 2

loop_
_atom_site_aniso_label
_atom_site_aniso_U_11
_atom_site_aniso_U_22
_atom_site_aniso_U_33
_atom_site_aniso_U_23
_atom_site_aniso_U_13
_atom_site_aniso_U_12
Ni1 0.0159(2) 0.0141(2) 0.0113(2) -0.00213(17) 0.00252(17) 0.00037(17)
Ni2 0.0151(2) 0.0145(2) 0.0132(2) 0.00193(17) 0.00148(17) 0.00148(17)
Ni3 0.0184(2) 0.0136(2) 0.0131(2) -0.00149(17) 0.00140(17) -0.00182(18)
Ni4 0.0165(2) 0.0137(2) 0.0132(2) -0.00048(17) 0.00255(17) 0.00233(18)
Cl1 0.0192(4) 0.0401(6) 0.0148(4) -0.0067(4) 0.0039(3) 0.0013(4)
Cl2 0.0226(4) 0.0242(5) 0.0221(4) 0.0079(4) 0.0070(4) 0.0024(4)
Cl3 0.0239(5) 0.0235(5) 0.0211(4) -0.0013(4) -0.0040(4) -0.0041(4)
Cl4 0.0268(5) 0.0164(5) 0.0257(5) -0.0031(4) 0.0048(4) 0.0053(4)
O1 0.0156(12) 0.0140(13) 0.0148(12) -0.0005(9) 0.0022(9) 0.0017(10)
O2 0.0232(14) 0.0200(15) 0.0199(13) 0.0022(11) -0.0008(11) -0.0014(11)
O3 0.0264(14) 0.0176(14) 0.0259(14) -0.0034(11) 0.0042(12) -0.0002(12)
O4 0.0188(12) 0.0119(13) 0.0142(12) 0.0011(9) 0.0028(9) 0.0002(10)
O5 0.0185(13) 0.0241(15) 0.0185(13) 0.0050(11) 0.0042(10) 0.0040(11)
O6 0.0143(11) 0.0143(13) 0.0159(12) -0.0004(10) 0.0035(9) -0.0001(10)
O7 0.0200(12) 0.0170(13) 0.0103(11) -0.0016(10) 0.0025(10) 0.0028(10)
N1 0.0177(15) 0.0160(16) 0.0198(15) 0.0022(12) 0.0005(12) -0.0016(12)
N2 0.0221(16) 0.0144(16) 0.0201(15) -0.0008(12) 0.0035(12) -0.0032(12)
N3 0.0191(15) 0.0178(16) 0.0167(15) 0.0001(12) 0.0017(12) 0.0026(12)
C1 0.0131(17) 0.020(2) 0.0210(18) -0.0003(15) 0.0005(14) 0.0008(14)
C2 0.0176(18) 0.022(2) 0.0219(19) 0.0022(15) 0.0053(15) 0.0043(15)
C3 0.0207(19) 0.023(2) 0.0237(19) 0.0074(16) -0.0023(15) 0.0043(16)
C4 0.024(2) 0.028(2) 0.022(2) 0.0063(17) -0.0049(15) 0.0022(17)
C5 0.0194(18) 0.019(2) 0.028(2) -0.0006(16) 0.0016(15) 0.0015(15)
C6 0.030(2) 0.020(2) 0.034(2) 0.0023(17) 0.0041(18) 0.0039(17)
C7 0.044(3) 0.019(2) 0.070(3) -0.008(2) 0.006(2) -0.003(2)
C8 0.068(6) 0.036(5) 0.037(5) -0.014(4) 0.002(4) -0.011(4)
C8A 0.046(7) 0.027(6) 0.044(6) -0.006(5) 0.004(5) -0.003(5)
C9 0.038(2) 0.013(2) 0.026(2) -0.0024(16) 0.0022(17) -0.0063(17)
C10 0.030(2) 0.016(2) 0.030(2) -0.0018(16) 0.0049(17) -0.0075(16)
C11 0.028(2) 0.017(2) 0.0196(18) 0.0021(15) 0.0040(15) -0.0032(16)
C12 0.0253(19) 0.0153(19) 0.0190(18) 0.0043(15) 0.0005(15) 0.0000(15)
C13 0.025(2) 0.018(2) 0.027(2) -0.0014(16) 0.0060(16) -0.0032(16)
C14 0.024(2) 0.027(2) 0.032(2) 0.0031(17) 0.0068(17) -0.0042(17)
C15 0.034(2) 0.035(3) 0.038(2) 0.002(2) 0.0106(19) -0.0007(19)
C16 0.037(3) 0.045(3) 0.050(3) 0.003(2) 0.021(2) 0.000(2)
C17 0.0177(18) 0.026(2) 0.0252(19) 0.0007(16) 0.0070(15) 0.0021(16)
C18 0.0161(18) 0.031(2) 0.0230(19) -0.0004(16) 0.0045(15) 0.0078(16)
C19 0.0170(17) 0.021(2) 0.0181(18) -0.0012(15) 0.0003(14) -0.0006(15)
C20 0.0175(17) 0.0142(19) 0.0216(18) 0.0016(14) 0.0025(14) -0.0010(14)
C21 0.032(2) 0.018(2) 0.0183(18) 0.0035(15) -0.0015(16) 0.0038(16)
C22 0.048(3) 0.042(3) 0.036(3) 0.012(2) -0.020(2) -0.002(2)
C23 0.085(4) 0.043(3) 0.036(3) 0.013(2) -0.020(3) -0.002(3)
C24 0.116(5) 0.051(4) 0.037(3) 0.000(3) -0.019(3) -0.002(3)
Ni5 0.0151(2) 0.0148(2) 0.0111(2) -0.00189(17) 0.00097(16) 0.00154(17)
Ni6 0.0146(2) 0.0145(2) 0.0131(2) 0.00079(17) 0.00113(16) 0.00127(17)
Ni7 0.0186(2) 0.0131(2) 0.0125(2) -0.00121(17) 0.00025(17) -0.00053(18)
Ni8 0.0157(2) 0.0161(2) 0.0148(2) -0.00102(18) 0.00197(17) 0.00372(18)
Cl5 0.0375(5) 0.0201(5) 0.0138(4) -0.0031(3) -0.0010(4) 0.0086(4)
Cl6 0.0235(4) 0.0235(5) 0.0256(5) 0.0068(4) 0.0086(4) 0.0002(4)
Cl7 0.0248(5) 0.0214(5) 0.0188(4) -0.0013(4) -0.0040(3) -0.0031(4)
Cl8 0.0295(5) 0.0210(5) 0.0259(5) -0.0027(4) 0.0058(4) 0.0087(4)
O8 0.0136(11) 0.0165(13) 0.0127(11) -0.0012(9) -0.0006(9) 0.0025(10)
O9 0.0250(14) 0.0187(14) 0.0180(13) 0.0016(11) -0.0029(11) 0.0001(11)
O10 0.0206(12) 0.0130(13) 0.0135(12) -0.0002(9) 0.0020(10) 0.0036(10)
O11 0.0268(14) 0.0182(14) 0.0246(14) -0.0045(11) 0.0015(12) 0.0028(12)
O12 0.0212(13) 0.0257(16) 0.0242(14) 0.0038(11) 0.0063(11) 0.0054(11)
O13 0.0142(12) 0.0153(13) 0.0159(12) -0.0015(10) 0.0014(9) -0.0002(10)
O14 0.0206(12) 0.0173(14) 0.0098(11) -0.0029(10) 0.0033(10) 0.0028(10)
N4 0.0159(14) 0.0161(16) 0.0163(15) 0.0027(12) -0.0014(11) 0.0011(12)
N5 0.0235(16) 0.0166(16) 0.0163(15) -0.0002(12) 0.0006(12) -0.0036(13)
N6 0.0169(15) 0.0245(18) 0.0220(16) 0.0011(13) 0.0015(12) 0.0044(13)
C25 0.0128(16) 0.021(2) 0.0203(18) 0.0012(15) 0.0028(14) 0.0030(14)
C26 0.0164(17) 0.022(2) 0.0187(18) -0.0034(15) 0.0003(14) 0.0047(15)
C27 0.025(2) 0.021(2) 0.0214(19) 0.0054(15) -0.0023(15) 0.0026(16)
C28 0.0239(19) 0.023(2) 0.0180(18) 0.0044(15) -0.0059(15) 0.0032(16)
C29 0.0221(19) 0.016(2) 0.027(2) 0.0006(15) -0.0008(16) 0.0008(15)
C30 0.037(2) 0.024(2) 0.032(2) 0.0021(18) 0.0006(18) 0.0034(18)
C31 0.052(3) 0.020(2) 0.041(3) -0.0032(19) 0.000(2) 0.003(2)
C32 0.092(5) 0.046(3) 0.055(3) -0.010(3) 0.009(3) -0.003(3)
C33 0.0247(19) 0.0120(18) 0.0160(17) 0.0020(14) 0.0005(14) 0.0000(14)
C34 0.027(2) 0.019(2) 0.0168(18) 0.0033(15) 0.0010(15) -0.0032(16)
C35 0.033(2) 0.013(2) 0.024(2) -0.0016(15) 0.0000(16) -0.0087(16)
C36 0.040(2) 0.015(2) 0.023(2) -0.0009(15) 0.0006(17) -0.0028(17)
C37 0.0230(19) 0.019(2) 0.0242(19) 0.0008(15) 0.0020(15) -0.0024(15)
C38 0.026(2) 0.028(2) 0.026(2) 0.0044(17) 0.0028(16) -0.0053(17)
C39 0.038(3) 0.047(3) 0.058(3) 0.011(2) 0.022(2) 0.003(2)
C40 0.034(3) 0.059(3) 0.047(3) 0.000(2) 0.012(2) -0.004(2)
C41 0.0181(19) 0.033(2) 0.030(2) 0.0008(18) 0.0099(16) 0.0026(17)
C42 0.0149(18) 0.037(2) 0.033(2) -0.0008(18) 0.0042(16) 0.0047(17)
C43 0.0165(17) 0.025(2) 0.0221(19) -0.0020(16) -0.0025(14) -0.0014(15)
C44 0.0148(17) 0.018(2) 0.0234(19) -0.0033(15) 0.0014(14) -0.0025(14)
C45 0.027(2) 0.032(2) 0.021(2) 0.0037(17) 0.0001(16) 0.0059(17)
C46 0.029(2) 0.047(3) 0.024(2) 0.0028(19) -0.0008(17) 0.004(2)
C47 0.051(3) 0.055(3) 0.040(3) -0.006(2) -0.003(2) 0.014(3)
C48 0.067(4) 0.069(4) 0.039(3) -0.009(3) -0.027(3) -0.001(3)
C100 0.040(2) 0.031(2) 0.034(2) 0.0048(19) 0.0028(19) 0.001(2)
Cl11 0.0895(11) 0.0634(9) 0.0382(7) -0.0067(6) 0.0047(7) -0.0134(8)
Cl12 0.0348(7) 0.0931(12) 0.0740(10) -0.0399(9) 0.0133(6) -0.0051(7)
C200 0.036(2) 0.030(2) 0.032(2) 0.0015(18) 0.0041(19) 0.0008(19)
Cl21 0.0358(7) 0.0773(10) 0.0789(10) 0.0276(8) 0.0138(6) 0.0002(6)
Cl22 0.0981(11) 0.0506(8) 0.0323(6) 0.0079(6) 0.0027(7) 0.0142(7)
C300 0.092(5) 0.103(6) 0.076(5) -0.037(4) -0.012(4) -0.014(5)
Cl31 0.0643(10) 0.0986(14) 0.0792(11) -0.0083(10) -0.0013(8) -0.0078(9)
Cl32 0.057(3) 0.048(3) 0.070(4) -0.010(2) 0.008(2) -0.0138(18)
Cl33 0.155(3) 0.062(2) 0.153(5) -0.010(2) 0.038(3) -0.036(2)
C400 0.073(5) 0.088(7) 0.105(6) -0.023(6) -0.001(5) 0.008(6)
Cl41 0.0704(16) 0.0882(18) 0.0864(17) -0.0246(13) -0.0041(12) 0.0111(13)
Cl42 0.117(3) 0.0552(19) 0.140(3) -0.0144(18) -0.015(2) -0.008(2)
C401 0.077(6) 0.079(7) 0.110(7) -0.024(6) -0.002(6) 0.008(7)
Cl43 0.110(6) 0.122(7) 0.124(6) -0.016(6) 0.004(6) 0.020(6)
Cl44 0.086(7) 0.055(6) 0.142(8) -0.010(6) 0.061(7) -0.026(6)

loop_
_atom_type_symbol
_atom_type_description
_atom_type_scat_dispersion_real
_atom_type_scat_dispersion_imag
_atom_type_scat_source
C C 0.0033 0.0016 'International Tables Vol C Tables 4.2.6.8 and 6.1.1.4'
H H 0.0000 0.0000 'International Tables Vol C Tables 4.2.6.8 and 6.1.1.4'
N N 0.0061 0.0033 'International Tables Vol C Tables 4.2.6.8 and 6.1.1.4'
O O 0.0106 0.0060 'International Tables Vol C Tables 4.2.6.8 and 6.1.1.4'
Cl Cl 0.1484 0.1585 'International Tables Vol C Tables 4.2.6.8 and 6.1.1.4'
Ni Ni 0.3393 1.1124 'International Tables Vol C Tables 4.2.6.8 and 6.1.1.4'

loop_
_geom_angle_atom_site_label_1
_geom_angle_atom_site_label_2
_geom_angle_atom_site_label_3
_geom_angle
_geom_angle_site_symmetry_3
O4 Ni1 O6 83.92(9) .
O4 Ni1 O1 83.50(9) .
O6 Ni1 O1 82.85(9) .
O4 Ni1 Cl1 119.86(7) .
O6 Ni1 Cl1 155.59(7) .
O1 Ni1 Cl1 93.78(7) .
O4 Ni1 Cl1 100.29(7) 3_565
O6 Ni1 Cl1 100.94(7) 3_565
O1 Ni1 Cl1 174.84(7) 3_565
Cl1 Ni1 Cl1 81.31(3) 3_565
O7 Ni2 O1 81.46(9) .
O7 Ni2 O2 88.16(10) .
O1 Ni2 O2 95.54(9) .
O7 Ni2 N1 161.33(10) .
O1 Ni2 N1 84.05(10) .
O2 Ni2 N1 81.57(11) .
O7 Ni2 O6 81.25(9) .
O1 Ni2 O6 78.86(9) .
O2 Ni2 O6 168.63(10) .
N1 Ni2 O6 107.43(10) .
O7 Ni2 Cl2 99.11(7) .
O1 Ni2 Cl2 173.53(7) .
O2 Ni2 Cl2 90.93(7) .
N1 Ni2 Cl2 96.62(8) .
O6 Ni2 Cl2 94.82(6) .
O7 Ni3 O4 81.78(9) .
O7 Ni3 O3 89.82(10) .
O4 Ni3 O3 95.21(10) .
O7 Ni3 O1 80.80(9) .
O4 Ni3 O1 78.86(9) .
O3 Ni3 O1 169.50(10) .
O7 Ni3 N2 162.37(11) .
O4 Ni3 N2 83.69(10) .
O3 Ni3 N2 81.59(11) .
O1 Ni3 N2 106.12(10) .
O7 Ni3 Cl3 97.88(7) .
O4 Ni3 Cl3 173.36(7) .
O3 Ni3 Cl3 91.42(8) .
O1 Ni3 Cl3 94.53(7) .
N2 Ni3 Cl3 97.71(8) .
O7 Ni4 O6 82.27(9) .
O7 Ni4 O5 88.29(10) .
O6 Ni4 O5 95.90(9) .
O7 Ni4 N3 161.34(11) .
O6 Ni4 N3 83.91(10) .
O5 Ni4 N3 80.70(10) .
O7 Ni4 O4 80.79(9) .
O6 Ni4 O4 78.17(9) .
O5 Ni4 O4 168.15(9) .
N3 Ni4 O4 108.54(10) .
O7 Ni4 Cl4 98.33(7) .
O6 Ni4 Cl4 171.19(7) .
O5 Ni4 Cl4 92.91(8) .
N3 Ni4 Cl4 97.25(8) .
O4 Ni4 Cl4 93.21(7) .
Ni1 Cl1 Ni1 98.69(3) 3_565
C1 O1 Ni1 123.9(2) .
C1 O1 Ni2 106.89(19) .
Ni1 O1 Ni2 99.48(10) .
C1 O1 Ni3 127.0(2) .
Ni1 O1 Ni3 97.41(9) .
Ni2 O1 Ni3 95.94(9) .
C4 O2 Ni2 114.3(2) .
C4 O2 H2O 106(3) .
Ni2 O2 H2O 109(3) .
C9 O3 Ni3 113.2(2) .
C9 O3 H3O 105(3) .
Ni3 O3 H3O 106(3) .
C12 O4 Ni1 120.1(2) .
C12 O4 Ni3 108.05(19) .
Ni1 O4 Ni3 99.41(10) .
C12 O4 Ni4 129.6(2) .
Ni1 O4 Ni4 98.46(10) .
Ni3 O4 Ni4 94.90(9) .
C17 O5 Ni4 113.7(2) .
C17 O5 H5O 109(3) .
Ni4 O5 H5O 109(3) .
C20 O6 Ni1 125.2(2) .
C20 O6 Ni4 107.32(19) .
Ni1 O6 Ni4 98.85(10) .
C20 O6 Ni2 125.71(19) .
Ni1 O6 Ni2 98.26(9) .
Ni4 O6 Ni2 94.47(9) .
Ni4 O7 Ni3 100.50(10) .
Ni4 O7 Ni2 99.71(10) .
Ni3 O7 Ni2 99.86(10) .
Ni4 O7 H7O 120(3) .
Ni3 O7 H7O 118(3) .
Ni2 O7 H7O 115(3) .
C3 N1 C5 109.8(3) .
C3 N1 C2 113.1(3) .
C5 N1 C2 110.3(3) .
C3 N1 Ni2 104.4(2) .
C5 N1 Ni2 113.0(2) .
C2 N1 Ni2 106.2(2) .
C11 N2 C10 113.1(3) .
C11 N2 C13 111.0(3) .
C10 N2 C13 109.7(3) .
C11 N2 Ni3 107.2(2) .
C10 N2 Ni3 104.3(2) .
C13 N2 Ni3 111.3(2) .
C18 N3 C21 110.7(3) .
C18 N3 C19 111.8(3) .
C21 N3 C19 111.3(3) .
C18 N3 Ni4 103.9(2) .
C21 N3 Ni4 110.7(2) .
C19 N3 Ni4 108.1(2) .
O1 C1 C2 109.7(3) .
O1 C1 H1A 109.7 .
C2 C1 H1A 109.7 .
O1 C1 H1B 109.7 .
C2 C1 H1B 109.7 .
H1A C1 H1B 108.2 .
N1 C2 C1 112.9(3) .
N1 C2 H2A 109.0 .
C1 C2 H2A 109.0 .
N1 C2 H2B 109.0 .
C1 C2 H2B 109.0 .
H2A C2 H2B 107.8 .
N1 C3 C4 112.4(3) .
N1 C3 H3A 109.1 .
C4 C3 H3A 109.1 .
N1 C3 H3B 109.1 .
C4 C3 H3B 109.1 .
H3A C3 H3B 107.9 .
O2 C4 C3 107.5(3) .
O2 C4 H4A 110.2 .
C3 C4 H4A 110.2 .
O2 C4 H4B 110.2 .
C3 C4 H4B 110.2 .
H4A C4 H4B 108.5 .
N1 C5 C6 115.6(3) .
N1 C5 H5A 108.4 .
C6 C5 H5A 108.4 .
N1 C5 H5B 108.4 .
C6 C5 H5B 108.4 .
H5A C5 H5B 107.4 .
C5 C6 C7 111.9(3) .
C5 C6 H6A 109.2 .
C7 C6 H6A 109.2 .
C5 C6 H6B 109.2 .
C7 C6 H6B 109.2 .
H6A C6 H6B 107.9 .
C6 C7 C8A 110.9(5) .
C6 C7 C8 105.9(4) .
C8A C7 C8 105.3(6) .
C6 C7 H7A 110.6 .
C8A C7 H7A 113.2 .
C8 C7 H7A 110.6 .
C6 C7 H7B 110.6 .
C8 C7 H7B 110.6 .
H7A C7 H7B 108.7 .
C6 C7 H7C 109.5 .
C8A C7 H7C 109.5 .
H7A C7 H7C 102.9 .
H7B C7 H7C 114.4 .
C6 C7 H7D 109.5 .
C8A C7 H7D 109.5 .
C8 C7 H7D 115.7 .
H7B C7 H7D 104.7 .
H7C C7 H7D 108.0 .
C7 C8 H8A 109.5 .
C7 C8 H8B 109.5 .
C7 C8 H8C 109.5 .
C7 C8A H8AA 109.5 .
C7 C8A H8AB 109.5 .
H8AA C8A H8AB 109.5 .
C7 C8A H8AC 109.5 .
H8AA C8A H8AC 109.5 .
H8AB C8A H8AC 109.5 .
O3 C9 C10 108.2(3) .
O3 C9 H9A 110.1 .
C10 C9 H9A 110.1 .
O3 C9 H9B 110.1 .
C10 C9 H9B 110.1 .
H9A C9 H9B 108.4 .
N2 C10 C9 111.7(3) .
N2 C10 H10A 109.3 .
C9 C10 H10A 109.3 .
N2 C10 H10B 109.3 .
C9 C10 H10B 109.3 .
H10A C10 H10B 107.9 .
N2 C11 C12 113.5(3) .
N2 C11 H11A 108.9 .
C12 C11 H11A 108.9 .
N2 C11 H11B 108.9 .
C12 C11 H11B 108.9 .
H11A C11 H11B 107.7 .
O4 C12 C11 109.7(3) .
O4 C12 H12A 109.7 .
C11 C12 H12A 109.7 .
O4 C12 H12B 109.7 .
C11 C12 H12B 109.7 .
H12A C12 H12B 108.2 .
N2 C13 C14 116.6(3) .
N2 C13 H13A 108.1 .
C14 C13 H13A 108.1 .
N2 C13 H13B 108.1 .
C14 C13 H13B 108.1 .
H13A C13 H13B 107.3 .
C15 C14 C13 111.4(3) .
C15 C14 H14A 109.3 .
C13 C14 H14A 109.3 .
C15 C14 H14B 109.3 .
C13 C14 H14B 109.3 .
H14A C14 H14B 108.0 .
C16 C15 C14 114.0(4) .
C16 C15 H15A 108.7 .
C14 C15 H15A 108.7 .
C16 C15 H15B 108.7 .
C14 C15 H15B 108.7 .
H15A C15 H15B 107.6 .
C15 C16 H16A 109.5 .
C15 C16 H16B 109.5 .
H16A C16 H16B 109.5 .
C15 C16 H16C 109.5 .
H16A C16 H16C 109.5 .
H16B C16 H16C 109.5 .
O5 C17 C18 107.0(3) .
O5 C17 H17A 110.3 .
C18 C17 H17A 110.3 .
O5 C17 H17B 110.3 .
C18 C17 H17B 110.3 .
H17A C17 H17B 108.6 .
N3 C18 C17 111.1(3) .
N3 C18 H18A 109.4 .
C17 C18 H18A 109.4 .
N3 C18 H18B 109.4 .
C17 C18 H18B 109.4 .
H18A C18 H18B 108.0 .
N3 C19 C20 113.9(3) .
N3 C19 H19A 108.8 .
C20 C19 H19A 108.8 .
N3 C19 H19B 108.8 .
C20 C19 H19B 108.8 .
H19A C19 H19B 107.7 .
O6 C20 C19 111.7(3) .
O6 C20 H20A 109.3 .
C19 C20 H20A 109.3 .
O6 C20 H20B 109.3 .
C19 C20 H20B 109.3 .
H20A C20 H20B 107.9 .
N3 C21 C22 116.7(3) .
N3 C21 H21A 108.1 .
C22 C21 H21A 108.1 .
N3 C21 H21B 108.1 .
C22 C21 H21B 108.1 .
H21A C21 H21B 107.3 .
C21 C22 C23 111.4(4) .
C21 C22 H22A 109.3 .
C23 C22 H22A 109.3 .
C21 C22 H22B 109.3 .
C23 C22 H22B 109.3 .
H22A C22 H22B 108.0 .
C24 C23 C22 115.1(5) .
C24 C23 H23A 108.5 .
C22 C23 H23A 108.5 .
C24 C23 H23B 108.5 .
C22 C23 H23B 108.5 .
H23A C23 H23B 107.5 .
C23 C24 H24A 109.5 .
C23 C24 H24B 109.5 .
H24A C24 H24B 109.5 .
C23 C24 H24C 109.5 .
H24A C24 H24C 109.5 .
H24B C24 H24C 109.5 .
O13 Ni5 O10 83.60(9) .
O13 Ni5 O8 82.42(9) .
O10 Ni5 O8 82.98(9) .
O13 Ni5 Cl5 102.95(7) .
O10 Ni5 Cl5 172.30(7) .
O8 Ni5 Cl5 101.74(7) .
O13 Ni5 Cl5 121.74(7) 3_666
O10 Ni5 Cl5 91.82(7) 3_666
O8 Ni5 Cl5 154.70(7) 3_666
Cl5 Ni5 Cl5 81.32(3) 3_666
O14 Ni6 O8 82.18(9) .
O14 Ni6 O9 86.18(10) .
O8 Ni6 O9 96.86(9) .
O14 Ni6 N4 160.45(10) .
O8 Ni6 N4 84.68(10) .
O9 Ni6 N4 81.08(10) .
O14 Ni6 O13 80.79(9) .
O8 Ni6 O13 77.56(8) .
O9 Ni6 O13 166.39(10) .
N4 Ni6 O13 110.39(10) .
O14 Ni6 Cl6 98.69(7) .
O8 Ni6 Cl6 171.09(7) .
O9 Ni6 Cl6 92.05(8) .
N4 Ni6 Cl6 96.53(8) .
O13 Ni6 Cl6 93.79(7) .
O14 Ni7 O10 81.57(9) .
O14 Ni7 O11 90.45(10) .
O10 Ni7 O11 95.23(10) .
O14 Ni7 O8 81.63(9) .
O10 Ni7 O8 79.11(9) .
O11 Ni7 O8 170.83(10) .
O14 Ni7 N5 162.30(11) .
O10 Ni7 N5 83.35(10) .
O11 Ni7 N5 81.74(11) .
O8 Ni7 N5 104.54(10) .
O14 Ni7 Cl7 99.19(7) .
O10 Ni7 Cl7 174.53(7) .
O11 Ni7 Cl7 90.19(8) .
O8 Ni7 Cl7 95.61(6) .
N5 Ni7 Cl7 96.71(8) .
O14 Ni8 O13 81.59(9) .
O14 Ni8 O12 90.14(10) .
O13 Ni8 O12 94.57(10) .
O14 Ni8 O10 81.05(9) .
O13 Ni8 O10 78.76(9) .
O12 Ni8 O10 169.59(10) .
O14 Ni8 N6 162.19(11) .
O13 Ni8 N6 83.53(10) .
O12 Ni8 N6 81.34(11) .
O10 Ni8 N6 105.57(10) .
O14 Ni8 Cl8 97.58(7) .
O13 Ni8 Cl8 172.29(7) .
O12 Ni8 Cl8 93.10(8) .
O10 Ni8 Cl8 93.53(7) .
N6 Ni8 Cl8 98.46(9) .
Ni5 Cl5 Ni5 98.68(3) 3_666
C25 O8 Ni5 126.0(2) .
C25 O8 Ni6 106.54(19) .
Ni5 O8 Ni6 99.61(9) .
C25 O8 Ni7 125.6(2) .
Ni5 O8 Ni7 97.53(9) .
Ni6 O8 Ni7 94.57(9) .
C28 O9 Ni6 113.3(2) .
C28 O9 H9O 104(3) .
Ni6 O9 H9O 107(3) .
C33 O10 Ni5 122.28(19) .
C33 O10 Ni7 106.98(19) .
Ni5 O10 Ni7 99.70(10) .
C33 O10 Ni8 127.9(2) .
Ni5 O10 Ni8 97.93(10) .
Ni7 O10 Ni8 96.04(9) .
C36 O11 Ni7 113.5(2) .
C36 O11 H11O 111(3) .
Ni7 O11 H11O 108(3) .
C41 O12 Ni8 113.7(2) .
C41 O12 H12O 106(3) .
Ni8 O12 H12O 110(3) .
C44 O13 Ni5 120.3(2) .
C44 O13 Ni8 108.11(19) .
Ni5 O13 Ni8 98.64(10) .
C44 O13 Ni6 128.2(2) .
Ni5 O13 Ni6 99.96(9) .
Ni8 O13 Ni6 95.26(9) .
Ni6 O14 Ni8 100.26(10) .
Ni6 O14 Ni7 99.31(10) .
Ni8 O14 Ni7 99.59(10) .
Ni6 O14 H14O 124(3) .
Ni8 O14 H14O 113(3) .
Ni7 O14 H14O 117(3) .
C26 N4 C29 110.9(3) .
C26 N4 C27 112.2(3) .
C29 N4 C27 109.0(3) .
C26 N4 Ni6 107.1(2) .
C29 N4 Ni6 112.8(2) .
C27 N4 Ni6 104.8(2) .
C37 N5 C35 110.6(3) .
C37 N5 C34 110.8(3) .
C35 N5 C34 112.3(3) .
C37 N5 Ni7 112.1(2) .
C35 N5 Ni7 104.1(2) .
C34 N5 Ni7 106.8(2) .
C42 N6 C43 113.4(3) .
C42 N6 C45 109.7(3) .
C43 N6 C45 112.5(3) .
C42 N6 Ni8 103.1(2) .
C43 N6 Ni8 107.0(2) .
C45 N6 Ni8 110.7(2) .
O8 C25 C26 111.9(3) .
O8 C25 H25A 109.2 .
C26 C25 H25A 109.2 .
O8 C25 H25B 109.2 .
C26 C25 H25B 109.2 .
H25A C25 H25B 107.9 .
N4 C26 C25 113.8(3) .
N4 C26 H26A 108.8 .
C25 C26 H26A 108.8 .
N4 C26 H26B 108.8 .
C25 C26 H26B 108.8 .
H26A C26 H26B 107.7 .
N4 C27 C28 110.9(3) .
N4 C27 H27A 109.5 .
C28 C27 H27A 109.5 .
N4 C27 H27B 109.5 .
C28 C27 H27B 109.5 .
H27A C27 H27B 108.1 .
O9 C28 C27 107.8(3) .
O9 C28 H28A 110.1 .
C27 C28 H28A 110.1 .
O9 C28 H28B 110.1 .
C27 C28 H28B 110.1 .
H28A C28 H28B 108.5 .
N4 C29 C30 115.3(3) .
N4 C29 H29A 108.5 .
C30 C29 H29A 108.5 .
N4 C29 H29B 108.5 .
C30 C29 H29B 108.5 .
H29A C29 H29B 107.5 .
C29 C30 C31 112.4(3) .
C29 C30 H30A 109.1 .
C31 C30 H30A 109.1 .
C29 C30 H30B 109.1 .
C31 C30 H30B 109.1 .
H30A C30 H30B 107.9 .
C32 C31 C30 111.2(4) .
C32 C31 H31A 109.4 .
C30 C31 H31A 109.4 .
C32 C31 H31B 109.4 .
C30 C31 H31B 109.4 .
H31A C31 H31B 108.0 .
C31 C32 H32A 109.5 .
C31 C32 H32B 109.5 .
H32A C32 H32B 109.5 .
C31 C32 H32C 109.5 .
H32A C32 H32C 109.5 .
H32B C32 H32C 109.5 .
O10 C33 C34 108.8(3) .
O10 C33 H33A 109.9 .
C34 C33 H33A 109.9 .
O10 C33 H33B 109.9 .
C34 C33 H33B 109.9 .
H33A C33 H33B 108.3 .
N5 C34 C33 112.6(3) .
N5 C34 H34A 109.1 .
C33 C34 H34A 109.1 .
N5 C34 H34B 109.1 .
C33 C34 H34B 109.1 .
H34A C34 H34B 107.8 .
N5 C35 C36 112.4(3) .
N5 C35 H35A 109.1 .
C36 C35 H35A 109.1 .
N5 C35 H35B 109.1 .
C36 C35 H35B 109.1 .
H35A C35 H35B 107.9 .
O11 C36 C35 108.3(3) .
O11 C36 H36A 110.0 .
C35 C36 H36A 110.0 .
O11 C36 H36B 110.0 .
C35 C36 H36B 110.0 .
H36A C36 H36B 108.4 .
N5 C37 C38 116.3(3) .
N5 C37 H37A 108.2 .
C38 C37 H37A 108.2 .
N5 C37 H37B 108.2 .
C38 C37 H37B 108.2 .
H37A C37 H37B 107.4 .
C39 C38 C37 112.1(3) .
C39 C38 H38A 109.2 .
C37 C38 H38A 109.2 .
C39 C38 H38B 109.2 .
C37 C38 H38B 109.2 .
H38A C38 H38B 107.9 .
C40 C39 C38 113.3(4) .
C40 C39 H39A 108.9 .
C38 C39 H39A 108.9 .
C40 C39 H39B 108.9 .
C38 C39 H39B 108.9 .
H39A C39 H39B 107.7 .
C39 C40 H40A 109.5 .
C39 C40 H40B 109.5 .
H40A C40 H40B 109.5 .
C39 C40 H40C 109.5 .
H40A C40 H40C 109.5 .
H40B C40 H40C 109.5 .
O12 C41 C42 107.4(3) .
O12 C41 H41A 110.2 .
C42 C41 H41A 110.2 .
O12 C41 H41B 110.2 .
C42 C41 H41B 110.2 .
H41A C41 H41B 108.5 .
N6 C42 C41 111.7(3) .
N6 C42 H42A 109.3 .
C41 C42 H42A 109.3 .
N6 C42 H42B 109.3 .
C41 C42 H42B 109.3 .
H42A C42 H42B 107.9 .
N6 C43 C44 114.0(3) .
N6 C43 H43A 108.8 .
C44 C43 H43A 108.8 .
N6 C43 H43B 108.8 .
C44 C43 H43B 108.8 .
H43A C43 H43B 107.7 .
O13 C44 C43 109.6(3) .
O13 C44 H44A 109.7 .
C43 C44 H44A 109.7 .
O13 C44 H44B 109.7 .
C43 C44 H44B 109.7 .
H44A C44 H44B 108.2 .
N6 C45 C46 119.6(3) .
N6 C45 H45A 107.4 .
C46 C45 H45A 107.4 .
N6 C45 H45B 107.4 .
C46 C45 H45B 107.4 .
H45A C45 H45B 107.0 .
C47 C46 C45 116.7(4) .
C47 C46 H46A 108.1 .
C45 C46 H46A 108.1 .
C47 C46 H46B 108.1 .
C45 C46 H46B 108.1 .
H46A C46 H46B 107.3 .
C46 C47 C48 112.4(4) .
C46 C47 H47A 109.1 .
C48 C47 H47A 109.1 .
C46 C47 H47B 109.1 .
C48 C47 H47B 109.1 .
H47A C47 H47B 107.8 .
C47 C48 H48A 109.5 .
C47 C48 H48B 109.5 .
H48A C48 H48B 109.5 .
C47 C48 H48C 109.5 .
H48A C48 H48C 109.5 .
H48B C48 H48C 109.5 .
Cl12 C100 Cl11 112.6(2) .
Cl12 C100 H10C 109.1 .
Cl11 C100 H10C 109.1 .
Cl12 C100 H10D 109.1 .
Cl11 C100 H10D 109.1 .
H10C C100 H10D 107.8 .
Cl21 C200 Cl22 113.3(2) .
Cl21 C200 H20C 108.9 .
Cl22 C200 H20C 108.9 .
Cl21 C200 H20D 108.9 .
Cl22 C200 H20D 108.9 .
H20C C200 H20D 107.7 .
Cl31 C300 Cl33 123.1(5) .
Cl31 C300 Cl32 94.0(4) .
Cl31 C300 H30C 112.9 .
Cl33 C300 H30C 84.3 .
Cl32 C300 H30C 112.9 .
Cl31 C300 H30D 112.9 .
Cl33 C300 H30D 109.8 .
Cl32 C300 H30D 112.9 .
H30C C300 H30D 110.3 .
Cl31 C300 H30E 106.6 .
Cl33 C300 H30E 106.6 .
Cl32 C300 H30E 137.1 .
H30D C300 H30E 93.4 .
Cl31 C300 H30F 106.6 .
Cl33 C300 H30F 106.6 .
Cl32 C300 H30F 102.8 .
H30C C300 H30F 123.3 .
H30E C300 H30F 106.5 .
Cl41 C400 Cl42 112.0(7) .
Cl41 C400 H40D 109.2 .
Cl42 C400 H40D 109.2 .
Cl41 C400 H40E 109.2 .
Cl42 C400 H40E 109.2 .
H40D C400 H40E 107.9 .
Cl43 C401 Cl44 130(3) .
Cl43 C401 H40F 104.8 .
Cl44 C401 H40F 104.8 .
Cl43 C401 H40G 104.8 .
Cl44 C401 H40G 104.8 .
H40F C401 H40G 105.8 .

loop_
_geom_bond_atom_site_label_1
_geom_bond_atom_site_label_2
_geom_bond_distance
_geom_bond_site_symmetry_2
Ni1 O4 1.981(2) .
Ni1 O6 2.009(2) .
Ni1 O1 2.021(2) .
Ni1 Cl1 2.3334(9) .
Ni1 Cl1 2.4040(10) 3_565
Ni2 O7 2.034(2) .
Ni2 O1 2.074(2) .
Ni2 O2 2.085(3) .
Ni2 N1 2.122(3) .
Ni2 O6 2.124(2) .
Ni2 Cl2 2.3850(9) .
Ni3 O7 2.026(2) .
Ni3 O4 2.087(2) .
Ni3 O3 2.100(3) .
Ni3 O1 2.109(2) .
Ni3 N2 2.120(3) .
Ni3 Cl3 2.3804(10) .
Ni4 O7 2.019(2) .
Ni4 O6 2.096(2) .
Ni4 O5 2.101(2) .
Ni4 N3 2.106(3) .
Ni4 O4 2.134(2) .
Ni4 Cl4 2.3757(10) .
Cl1 Ni1 2.4040(10) 3_565
O1 C1 1.424(4) .
O2 C4 1.440(4) .
O2 H2O 0.78(3) .
O3 C9 1.435(4) .
O3 H3O 0.80(3) .
O4 C12 1.423(4) .
O5 C17 1.444(4) .
O5 H5O 0.78(3) .
O6 C20 1.429(4) .
O7 H7O 0.79(3) .
N1 C3 1.486(4) .
N1 C5 1.492(5) .
N1 C2 1.494(4) .
N2 C11 1.482(4) .
N2 C10 1.485(5) .
N2 C13 1.494(5) .
N3 C18 1.483(4) .
N3 C21 1.491(4) .
N3 C19 1.493(5) .
C1 C2 1.518(5) .
C1 H1A 0.9900 .
C1 H1B 0.9900 .
C2 H2A 0.9900 .
C2 H2B 0.9900 .
C3 C4 1.515(5) .
C3 H3A 0.9900 .
C3 H3B 0.9900 .
C4 H4A 0.9900 .
C4 H4B 0.9900 .
C5 C6 1.521(5) .
C5 H5A 0.9900 .
C5 H5B 0.9900 .
C6 C7 1.522(6) .
C6 H6A 0.9900 .
C6 H6B 0.9900 .
C7 C8A 1.528(11) .
C7 C8 1.652(9) .
C7 H7A 0.9900 .
C7 H7B 0.9900 .
C7 H7C 0.9900 .
C7 H7D 0.9900 .
C8 H8A 0.9800 .
C8 H8B 0.9800 .
C8 H8C 0.9800 .
C8A H8AA 0.9800 .
C8A H8AB 0.9800 .
C8A H8AC 0.9800 .
C9 C10 1.513(5) .
C9 H9A 0.9900 .
C9 H9B 0.9900 .
C10 H10A 0.9900 .
C10 H10B 0.9900 .
C11 C12 1.537(5) .
C11 H11A 0.9900 .
C11 H11B 0.9900 .
C12 H12A 0.9900 .
C12 H12B 0.9900 .
C13 C14 1.518(5) .
C13 H13A 0.9900 .
C13 H13B 0.9900 .
C14 C15 1.517(5) .
C14 H14A 0.9900 .
C14 H14B 0.9900 .
C15 C16 1.510(6) .
C15 H15A 0.9900 .
C15 H15B 0.9900 .
C16 H16A 0.9800 .
C16 H16B 0.9800 .
C16 H16C 0.9800 .
C17 C18 1.503(5) .
C17 H17A 0.9900 .
C17 H17B 0.9900 .
C18 H18A 0.9900 .
C18 H18B 0.9900 .
C19 C20 1.529(5) .
C19 H19A 0.9900 .
C19 H19B 0.9900 .
C20 H20A 0.9900 .
C20 H20B 0.9900 .
C21 C22 1.509(5) .
C21 H21A 0.9900 .
C21 H21B 0.9900 .
C22 C23 1.512(6) .
C22 H22A 0.9900 .
C22 H22B 0.9900 .
C23 C24 1.471(7) .
C23 H23A 0.9900 .
C23 H23B 0.9900 .
C24 H24A 0.9800 .
C24 H24B 0.9800 .
C24 H24C 0.9800 .
Ni5 O13 1.985(2) .
Ni5 O10 2.000(2) .
Ni5 O8 2.027(2) .
Ni5 Cl5 2.3363(10) .
Ni5 Cl5 2.4125(9) 3_666
Ni6 O14 2.028(2) .
Ni6 O8 2.095(2) .
Ni6 O9 2.111(2) .
Ni6 N4 2.114(3) .
Ni6 O13 2.125(2) .
Ni6 Cl6 2.3844(9) .
Ni7 O14 2.031(2) .
Ni7 O10 2.075(2) .
Ni7 O11 2.102(3) .
Ni7 O8 2.115(2) .
Ni7 N5 2.121(3) .
Ni7 Cl7 2.3774(9) .
Ni8 O14 2.030(2) .
Ni8 O13 2.090(2) .
Ni8 O12 2.095(3) .
Ni8 O10 2.097(2) .
Ni8 N6 2.123(3) .
Ni8 Cl8 2.3758(10) .
Cl5 Ni5 2.4125(9) 3_666
O8 C25 1.428(4) .
O9 C28 1.433(4) .
O9 H9O 0.80(3) .
O10 C33 1.428(4) .
O11 C36 1.439(4) .
O11 H11O 0.81(3) .
O12 C41 1.436(4) .
O12 H12O 0.82(3) .
O13 C44 1.420(4) .
O14 H14O 0.81(3) .
N4 C26 1.490(4) .
N4 C29 1.493(4) .
N4 C27 1.494(4) .
N5 C37 1.484(5) .
N5 C35 1.488(4) .
N5 C34 1.493(4) .
N6 C42 1.489(5) .
N6 C43 1.492(5) .
N6 C45 1.493(5) .
C25 C26 1.529(5) .
C25 H25A 0.9900 .
C25 H25B 0.9900 .
C26 H26A 0.9900 .
C26 H26B 0.9900 .
C27 C28 1.510(5) .
C27 H27A 0.9900 .
C27 H27B 0.9900 .
C28 H28A 0.9900 .
C28 H28B 0.9900 .
C29 C30 1.520(5) .
C29 H29A 0.9900 .
C29 H29B 0.9900 .
C30 C31 1.532(6) .
C30 H30A 0.9900 .
C30 H30B 0.9900 .
C31 C32 1.514(7) .
C31 H31A 0.9900 .
C31 H31B 0.9900 .
C32 H32A 0.9800 .
C32 H32B 0.9800 .
C32 H32C 0.9800 .
C33 C34 1.519(5) .
C33 H33A 0.9900 .
C33 H33B 0.9900 .
C34 H34A 0.9900 .
C34 H34B 0.9900 .
C35 C36 1.516(5) .
C35 H35A 0.9900 .
C35 H35B 0.9900 .
C36 H36A 0.9900 .
C36 H36B 0.9900 .
C37 C38 1.527(5) .
C37 H37A 0.9900 .
C37 H37B 0.9900 .
C38 C39 1.513(6) .
C38 H38A 0.9900 .
C38 H38B 0.9900 .
C39 C40 1.507(6) .
C39 H39A 0.9900 .
C39 H39B 0.9900 .
C40 H40A 0.9800 .
C40 H40B 0.9800 .
C40 H40C 0.9800 .
C41 C42 1.509(5) .
C41 H41A 0.9900 .
C41 H41B 0.9900 .
C42 H42A 0.9900 .
C42 H42B 0.9900 .
C43 C44 1.531(5) .
C43 H43A 0.9900 .
C43 H43B 0.9900 .
C44 H44A 0.9900 .
C44 H44B 0.9900 .
C45 C46 1.527(5) .
C45 H45A 0.9900 .
C45 H45B 0.9900 .
C46 C47 1.474(6) .
C46 H46A 0.9900 .
C46 H46B 0.9900 .
C47 C48 1.543(6) .
C47 H47A 0.9900 .
C47 H47B 0.9900 .
C48 H48A 0.9800 .
C48 H48B 0.9800 .
C48 H48C 0.9800 .
C100 Cl12 1.731(4) .
C100 Cl11 1.758(4) .
C100 H10C 0.9900 .
C100 H10D 0.9900 .
C200 Cl21 1.736(4) .
C200 Cl22 1.760(4) .
C200 H20C 0.9900 .
C200 H20D 0.9900 .
C300 Cl31 1.703(8) .
C300 Cl33 1.737(8) .
C300 Cl32 1.964(9) .
C300 H30C 0.9900 .
C300 H30D 0.9900 .
C300 H30E 0.9900 .
C300 H30F 0.9900 .
C400 Cl41 1.713(12) .
C400 Cl42 1.713(12) .
C400 H40D 0.9900 .
C400 H40E 0.9900 .
C401 Cl43 1.73(4) .
C401 Cl44 1.74(5) .
C401 H40F 0.9900 .
C401 H40G 0.9900 .

loop_
_geom_hbond_atom_site_label_D
_geom_hbond_atom_site_label_H
_geom_hbond_atom_site_label_A
_geom_hbond_distance_DH
_geom_hbond_distance_HA
_geom_hbond_distance_DA
_geom_hbond_angle_DHA
O2 H2O Cl3 0.78(3) 2.26(3) 3.024(3) 168(4)
O3 H3O Cl4 0.80(3) 2.23(3) 3.022(3) 169(4)
O9 H9O Cl7 0.80(3) 2.23(3) 3.018(3) 171(4)
O11 H11O Cl8 0.81(3) 2.26(3) 3.051(3) 166(4)
O12 H12O Cl6 0.82(3) 2.24(3) 3.034(3) 165(4)
